data_4500329
loop_
_publ_author_name
'Zhang, Ya-Nan'
'Liu, Ping'
'Wang, Yao-Yu'
'Wu, Ling-Yue'
'Pang, Ling-Yan'
'Shi, Qi-Zhen'

_publ_section_title
;
 Syntheses and Crystal Structures of a Series of Zn(II)/Cd(II)
 Coordination Polymers Constructed from a Flexible
 6,6&#x2032;-Dithiodinicotinic Acid
;
_journal_issue 5
_journal_name_full 'Crystal Growth &amp; Design'
_journal_page_first 1531
_journal_paper_doi 10.1021/cg101433t
_journal_volume 11
_journal_year 2011
_chemical_formula_moiety 'C12 H8 N2 O5 S2 Zn'
_chemical_formula_sum 'C12 H8 N2 O5 S2 Zn'
_chemical_formula_weight 389.72
_chemical_name_systematic
; 
 ? 
;
_space_group_IT_number 15
_symmetry_cell_setting monoclinic
_symmetry_space_group_name_Hall '-C 2yc'
_symmetry_space_group_name_H-M 'C 1 2/c 1'
_atom_sites_solution_hydrogens geom
_atom_sites_solution_primary direct
_atom_sites_solution_secondary difmap
_audit_creation_method SHELXL-97
_cell_angle_alpha 90.00
_cell_angle_beta 97.150(5)
_cell_angle_gamma 90.00
_cell_formula_units_Z 8
_cell_length_a 21.989(8)
_cell_length_b 13.251(5)
_cell_length_c 11.174(4)
_cell_measurement_reflns_used 3105
_cell_measurement_temperature 293(2)
_cell_measurement_theta_max 26.55
_cell_measurement_theta_min 2.489
_cell_volume 3231(2)
_computing_cell_refinement APEX2
_computing_data_collection 'APEX2 (Bruker, 2005)'
_computing_data_reduction APEX2
_computing_molecular_graphics APEX2
_computing_publication_material APEX2
_computing_structure_refinement 'SHELXL-97 (Sheldrick, 1997)'
_computing_structure_solution 'SHELXS-97 (Sheldrick, 1990)'
_diffrn_ambient_temperature 293(2)
_diffrn_measured_fraction_theta_full 1.000
_diffrn_measured_fraction_theta_max 1.000
_diffrn_measurement_device_type 'Bruker APEX SMART II'
_diffrn_measurement_method \w
_diffrn_radiation_monochromator graphite
_diffrn_radiation_source 'fine-focus sealed tube'
_diffrn_radiation_type MoK\a
_diffrn_radiation_wavelength 0.71073
_diffrn_reflns_av_R_equivalents 0.0471
_diffrn_reflns_av_sigmaI/netI 0.0612
_diffrn_reflns_limit_h_max 26
_diffrn_reflns_limit_h_min -24
_diffrn_reflns_limit_k_max 15
_diffrn_reflns_limit_k_min -12
_diffrn_reflns_limit_l_max 12
_diffrn_reflns_limit_l_min -13
_diffrn_reflns_number 6830
_diffrn_reflns_theta_full 25.10
_diffrn_reflns_theta_max 25.10
_diffrn_reflns_theta_min 1.80
_diffrn_standards_decay_% 0
_diffrn_standards_interval_time 0
_diffrn_standards_number 0
_exptl_absorpt_coefficient_mu 1.800
_exptl_absorpt_correction_T_max 0.8405
_exptl_absorpt_correction_T_min 0.5967
_exptl_absorpt_correction_type multi-scan
_exptl_absorpt_process_details 'SADABS (Bruker, 1997)'
_exptl_crystal_colour white
_exptl_crystal_density_diffrn 1.594
_exptl_crystal_density_method 'not measured'
_exptl_crystal_description block
_exptl_crystal_F_000 1552
_exptl_crystal_size_max 0.32
_exptl_crystal_size_mid 0.21
_exptl_crystal_size_min 0.10
_refine_diff_density_max 1.025
_refine_diff_density_min -1.119
_refine_diff_density_rms 0.233
_refine_ls_extinction_coef 0.0052(7)
_refine_ls_extinction_expression Fc^*^=kFc[1+0.001xFc^2^\l^3^/sin(2\q)]^-1/4^
_refine_ls_extinction_method SHELXL
_refine_ls_goodness_of_fit_ref 1.153
_refine_ls_hydrogen_treatment constr
_refine_ls_matrix_type full
_refine_ls_number_parameters 200
_refine_ls_number_reflns 2881
_refine_ls_number_restraints 6
_refine_ls_restrained_S_all 1.152
_refine_ls_R_factor_all 0.0832
_refine_ls_R_factor_gt 0.0727
_refine_ls_shift/su_max 0.000
_refine_ls_shift/su_mean 0.000
_refine_ls_structure_factor_coef Fsqd
_refine_ls_weighting_details 'calc w=1/[\s^2^(Fo^2^)+(0.1127P)^2^+20.0000P] where P=(Fo^2^+2Fc^2^)/3'
_refine_ls_weighting_scheme calc
_refine_ls_wR_factor_gt 0.2088
_refine_ls_wR_factor_ref 0.2153
_reflns_number_gt 2366
_reflns_number_total 2881
_reflns_threshold_expression >2sigma(I)
_cod_data_source_file cg101433t_si_001.cif
_cod_data_source_block 1
_cod_original_sg_symbol_H-M C2/c
_cod_database_code 4500329

loop_
_symmetry_equiv_pos_as_xyz
'x, y, z'
'-x, y, -z+1/2'
'x+1/2, y+1/2, z'
'-x+1/2, y+1/2, -z+1/2'
'-x, -y, -z'
'x, -y, z-1/2'
'-x+1/2, -y+1/2, -z'
'x+1/2, -y+1/2, z-1/2'

loop_
_atom_site_label
_atom_site_type_symbol
_atom_site_fract_x
_atom_site_fract_y
_atom_site_fract_z
_atom_site_U_iso_or_equiv
_atom_site_adp_type
_atom_site_occupancy
_atom_site_symmetry_multiplicity
_atom_site_calc_flag
_atom_site_refinement_flags
Zn1 Zn 0.76260(4) -0.26419(5) 0.13439(6) 0.0317(4) Uani 1 1 d .
C1 C 0.7253(3) -0.0647(5) 0.0452(6) 0.0369(16) Uani 1 1 d .
C2 C 0.7108(3) 0.0441(5) 0.0600(6) 0.0349(16) Uani 1 1 d .
C3 C 0.7250(3) 0.0909(5) 0.1703(6) 0.0323(15) Uani 1 1 d .
H3 H 0.7436 0.0531 0.2349 0.039 Uiso 1 1 calc R
C4 C 0.6834(4) 0.1011(5) -0.0351(6) 0.0427(19) Uani 1 1 d .
H4 H 0.6742 0.0720 -0.1109 0.051 Uiso 1 1 calc R
C5 C 0.6694(4) 0.2006(6) -0.0180(6) 0.047(2) Uani 1 1 d .
H5 H 0.6501 0.2391 -0.0811 0.057 Uiso 1 1 calc R
C6 C 0.6849(3) 0.2424(5) 0.0953(6) 0.0340(16) Uani 1 1 d .
C7 C 0.5461(3) 0.3814(5) -0.0120(6) 0.0382(16) Uani 1 1 d .
N2 N 0.5087(4) 0.3962(8) -0.1103(6) 0.074(3) Uani 1 1 d .
C9 C 0.4482(4) 0.3699(9) -0.1118(8) 0.066(3) Uani 1 1 d .
H9 H 0.4210 0.3826 -0.1807 0.079 Uiso 1 1 calc R
C10 C 0.4268(4) 0.3253(5) -0.0136(7) 0.0430(18) Uani 1 1 d .
C11 C 0.4691(5) 0.3115(9) 0.0836(11) 0.079(3) Uani 1 1 d .
H11 H 0.4567 0.2841 0.1533 0.095 Uiso 1 1 calc R
C12 C 0.3618(4) 0.2981(6) -0.0142(7) 0.0416(17) Uani 1 1 d .
N1 N 0.7131(3) 0.1892(4) 0.1883(5) 0.0322(13) Uani 1 1 d .
C8 C 0.5294(4) 0.3364(8) 0.0835(9) 0.076(3) Uani 1 1 d .
H8 H 0.5580 0.3218 0.1497 0.092 Uiso 1 1 calc R
O1 O 0.3272(3) 0.3002(5) -0.1134(5) 0.0555(15) Uani 1 1 d .
O2 O 0.3452(3) 0.2749(4) 0.0858(5) 0.0557(15) Uani 1 1 d .
O3 O 0.7221(3) -0.0965(4) -0.0609(4) 0.0527(16) Uani 1 1 d .
O4 O 0.7392(3) -0.1170(4) 0.1383(4) 0.0449(13) Uani 1 1 d .
S1 S 0.62237(9) 0.42394(13) -0.02025(17) 0.0415(5) Uani 1 1 d .
S2 S 0.67032(9) 0.37019(13) 0.13169(16) 0.0403(5) Uani 1 1 d .
O5 O 0.521(3) 0.950(4) 0.165(6) 0.63(3) Uani 1 1 d U

loop_
_atom_site_aniso_label
_atom_site_aniso_U_11
_atom_site_aniso_U_22
_atom_site_aniso_U_33
_atom_site_aniso_U_23
_atom_site_aniso_U_13
_atom_site_aniso_U_12
Zn1 0.0546(6) 0.0194(5) 0.0184(5) 0.0007(3) -0.0064(3) 0.0014(3)
C1 0.057(4) 0.023(3) 0.028(4) -0.001(3) -0.008(3) 0.000(3)
C2 0.052(4) 0.026(3) 0.025(3) 0.000(3) -0.005(3) 0.000(3)
C3 0.050(4) 0.020(3) 0.024(3) 0.002(2) -0.005(3) 0.007(3)
C4 0.072(5) 0.024(4) 0.026(3) -0.003(3) -0.016(3) 0.002(3)
C5 0.079(6) 0.032(4) 0.025(4) 0.000(3) -0.019(4) 0.016(4)
C6 0.053(4) 0.022(3) 0.024(3) 0.000(2) -0.011(3) 0.002(3)
C7 0.043(4) 0.032(4) 0.037(4) 0.000(3) -0.006(3) 0.003(3)
N2 0.076(6) 0.112(7) 0.032(4) -0.008(4) -0.004(4) -0.011(5)
C9 0.054(5) 0.108(8) 0.034(4) -0.017(5) 0.003(4) -0.022(5)
C10 0.058(5) 0.029(4) 0.041(4) -0.004(3) 0.002(3) 0.002(3)
C11 0.064(6) 0.082(8) 0.083(7) 0.049(6) -0.022(5) -0.019(5)
C12 0.052(4) 0.028(4) 0.043(4) -0.002(3) -0.002(4) 0.002(3)
N1 0.050(3) 0.023(3) 0.021(3) -0.003(2) -0.007(2) -0.001(2)
C8 0.049(5) 0.097(8) 0.074(7) 0.053(6) -0.028(5) -0.018(5)
O1 0.054(3) 0.061(4) 0.048(3) 0.005(3) -0.004(3) -0.006(3)
O2 0.068(4) 0.054(4) 0.043(3) -0.002(3) 0.001(3) -0.001(3)
O3 0.109(5) 0.026(3) 0.020(2) -0.005(2) -0.001(3) 0.008(3)
O4 0.080(4) 0.023(2) 0.028(3) -0.0023(19) -0.008(2) 0.011(2)
S1 0.0554(12) 0.0281(10) 0.0376(10) 0.0095(7) -0.0081(8) 0.0016(8)
S2 0.0596(12) 0.0243(9) 0.0318(9) -0.0032(7) -0.0147(8) 0.0078(8)
O5 0.63(3) 0.63(3) 0.63(3) -0.0001(10) 0.078(3) 0.0000(10)

loop_
_atom_type_symbol
_atom_type_description
_atom_type_scat_dispersion_real
_atom_type_scat_dispersion_imag
_atom_type_scat_source
C C 0.0033 0.0016 'International Tables Vol C Tables 4.2.6.8 and 6.1.1.4'
H H 0.0000 0.0000 'International Tables Vol C Tables 4.2.6.8 and 6.1.1.4'
N N 0.0061 0.0033 'International Tables Vol C Tables 4.2.6.8 and 6.1.1.4'
O O 0.0106 0.0060 'International Tables Vol C Tables 4.2.6.8 and 6.1.1.4'
Zn Zn 0.2839 1.4301 'International Tables Vol C Tables 4.2.6.8 and 6.1.1.4'
S S 0.1246 0.1234 'International Tables Vol C Tables 4.2.6.8 and 6.1.1.4'

loop_
_geom_angle_atom_site_label_1
_geom_angle_atom_site_label_2
_geom_angle_atom_site_label_3
_geom_angle
_geom_angle_site_symmetry_1
_geom_angle_site_symmetry_3
O1 Zn1 O4 89.0(3) 5_655 .
O1 Zn1 O2 157.9(2) 5_655 3_545
O4 Zn1 O2 89.9(2) . 3_545
O1 Zn1 O3 87.0(3) 5_655 7_645
O4 Zn1 O3 157.95(19) . 7_645
O2 Zn1 O3 85.8(2) 3_545 7_645
O1 Zn1 N1 99.9(2) 5_655 4_645
O4 Zn1 N1 107.6(2) . 4_645
O2 Zn1 N1 101.5(2) 3_545 4_645
O3 Zn1 N1 94.5(2) 7_645 4_645
O1 Zn1 Zn1 81.81(17) 5_655 7_645
O4 Zn1 Zn1 83.41(14) . 7_645
O2 Zn1 Zn1 76.16(17) 3_545 7_645
O3 Zn1 Zn1 74.56(14) 7_645 7_645
N1 Zn1 Zn1 168.86(16) 4_645 7_645
O3 C1 O4 125.3(6) . .
O3 C1 C2 116.3(6) . .
O4 C1 C2 118.3(6) . .
C4 C2 C3 118.1(6) . .
C4 C2 C1 121.5(6) . .
C3 C2 C1 120.4(6) . .
N1 C3 C2 122.7(6) . .
N1 C3 H3 118.6 . .
C2 C3 H3 118.6 . .
C5 C4 C2 120.2(7) . .
C5 C4 H4 119.9 . .
C2 C4 H4 119.9 . .
C4 C5 C6 118.6(6) . .
C4 C5 H5 120.7 . .
C6 C5 H5 120.7 . .
N1 C6 C5 122.3(6) . .
N1 C6 S2 113.7(5) . .
C5 C6 S2 124.0(5) . .
N2 C7 C8 122.8(8) . .
N2 C7 S1 114.1(6) . .
C8 C7 S1 123.1(6) . .
C7 N2 C9 118.8(8) . .
N2 C9 C10 121.7(8) . .
N2 C9 H9 119.2 . .
C10 C9 H9 119.2 . .
C11 C10 C9 115.3(8) . .
C11 C10 C12 122.8(8) . .
C9 C10 C12 121.9(7) . .
C10 C11 C8 122.5(9) . .
C10 C11 H11 118.7 . .
C8 C11 H11 118.7 . .
O2 C12 O1 125.3(8) . .
O2 C12 C10 116.4(7) . .
O1 C12 C10 118.4(7) . .
C6 N1 C3 118.1(5) . .
C6 N1 Zn1 128.3(4) . 4_655
C3 N1 Zn1 113.4(4) . 4_655
C7 C8 C11 118.7(8) . .
C7 C8 H8 120.7 . .
C11 C8 H8 120.7 . .
C12 O1 Zn1 124.7(6) . 5_655
C12 O2 Zn1 132.0(6) . 3_455
C1 O3 Zn1 133.2(5) . 7_645
C1 O4 Zn1 123.4(4) . .
C7 S1 S2 104.0(2) . .
C6 S2 S1 103.5(2) . .

loop_
_geom_bond_atom_site_label_1
_geom_bond_atom_site_label_2
_geom_bond_distance
_geom_bond_site_symmetry_2
Zn1 O1 2.017(6) 5_655
Zn1 O4 2.019(5) .
Zn1 O2 2.027(7) 3_545
Zn1 O3 2.064(5) 7_645
Zn1 N1 2.080(5) 4_645
Zn1 Zn1 3.0091(17) 7_645
C1 O3 1.252(8) .
C1 O4 1.256(8) .
C1 C2 1.490(9) .
C2 C4 1.380(9) .
C2 C3 1.380(9) .
C3 N1 1.349(8) .
C3 H3 0.9300 .
C4 C5 1.373(10) .
C4 H4 0.9300 .
C5 C6 1.385(10) .
C5 H5 0.9300 .
C6 N1 1.342(8) .
C6 S2 1.779(6) .
C7 N2 1.303(10) .
C7 C8 1.315(12) .
C7 S1 1.782(8) .
N2 C9 1.372(12) .
C9 C10 1.380(12) .
C9 H9 0.9300 .
C10 C11 1.352(12) .
C10 C12 1.473(11) .
C11 C8 1.367(13) .
C11 H11 0.9300 .
C12 O2 1.256(10) .
C12 O1 1.264(9) .
N1 Zn1 2.080(5) 4_655
C8 H8 0.9300 .
O1 Zn1 2.017(6) 5_655
O2 Zn1 2.027(7) 3_455
O3 Zn1 2.064(5) 7_645
S1 S2 2.014(2) .

loop_
_geom_torsion_atom_site_label_1
_geom_torsion_atom_site_label_2
_geom_torsion_atom_site_label_3
_geom_torsion_atom_site_label_4
_geom_torsion
_geom_torsion_site_symmetry_1
_geom_torsion_site_symmetry_4
O3 C1 C2 C4 13.0(11) . .
O4 C1 C2 C4 -166.5(8) . .
O3 C1 C2 C3 -166.7(7) . .
O4 C1 C2 C3 13.9(11) . .
C4 C2 C3 N1 0.0(11) . .
C1 C2 C3 N1 179.7(7) . .
C3 C2 C4 C5 -1.7(12) . .
C1 C2 C4 C5 178.7(8) . .
C2 C4 C5 C6 1.5(13) . .
C4 C5 C6 N1 0.3(13) . .
C4 C5 C6 S2 179.7(7) . .
C8 C7 N2 C9 4.4(15) . .
S1 C7 N2 C9 -177.3(8) . .
C7 N2 C9 C10 -2.3(16) . .
N2 C9 C10 C11 1.3(15) . .
N2 C9 C10 C12 179.2(8) . .
C9 C10 C11 C8 -2.4(17) . .
C12 C10 C11 C8 179.7(10) . .
C11 C10 C12 O2 10.0(12) . .
C9 C10 C12 O2 -167.7(8) . .
C11 C10 C12 O1 -170.2(9) . .
C9 C10 C12 O1 12.1(12) . .
C5 C6 N1 C3 -1.9(11) . .
S2 C6 N1 C3 178.7(5) . .
C5 C6 N1 Zn1 -177.7(6) . 4_655
S2 C6 N1 Zn1 2.9(9) . 4_655
C2 C3 N1 C6 1.8(11) . .
C2 C3 N1 Zn1 178.1(6) . 4_655
N2 C7 C8 C11 -5.5(17) . .
S1 C7 C8 C11 176.4(9) . .
C10 C11 C8 C7 4.5(19) . .
O2 C12 O1 Zn1 -1.0(12) . 5_655
C10 C12 O1 Zn1 179.2(5) . 5_655
O1 C12 O2 Zn1 -1.4(12) . 3_455
C10 C12 O2 Zn1 178.3(5) . 3_455
O4 C1 O3 Zn1 -1.1(13) . 7_645
C2 C1 O3 Zn1 179.5(5) . 7_645
O3 C1 O4 Zn1 2.5(12) . .
C2 C1 O4 Zn1 -178.0(5) . .
O1 Zn1 O4 C1 -83.9(6) 5_655 .
O2 Zn1 O4 C1 74.0(6) 3_545 .
O3 Zn1 O4 C1 -4.5(11) 7_645 .
N1 Zn1 O4 C1 176.0(6) 4_645 .
Zn1 Zn1 O4 C1 -2.0(6) 7_645 .
N2 C7 S1 S2 -171.0(6) . .
C8 C7 S1 S2 7.2(9) . .
N1 C6 S2 S1 -175.5(5) . .
C5 C6 S2 S1 5.1(8) . .
C7 S1 S2 C6 80.9(4) . .
